data_7700686
loop_
_publ_author_name
'Ren, Xiaoyu'
'Wesolek, Marcel'
'Braunstein, Pierre'

_publ_section_title
;
 Cu(i), Ag(i), Ni(ii), Cr(iii) and Ir(i) complexes with tritopic
 N<sup>imine</sup>C<sup>NHC</sup>N<sup>amine</sup> pincer ligands and
 catalytic ethylene oligomerization.
;
_journal_issue 34
_journal_name_full 'Dalton transactions (Cambridge, England : 2003)'
_journal_page_first 12895
_journal_page_last 12909
_journal_paper_doi 10.1039/c9dt02400j
_journal_volume 48
_journal_year 2019
_chemical_formula_moiety 'C44 H68 Cu4 I4 N8'
_chemical_formula_sum 'C44 H68 Cu4 I4 N8'
_chemical_formula_weight 1470.82
_space_group_crystal_system monoclinic
_space_group_IT_number 14
_space_group_name_Hall '-P 2ybc'
_space_group_name_H-M_alt 'P 1 21/c 1'
_symmetry_space_group_name_Hall '-P 2ybc'
_symmetry_space_group_name_H-M 'P 1 21/c 1'
_atom_sites_solution_hydrogens geom
_atom_sites_solution_primary direct
_atom_sites_solution_secondary difmap
_audit_creation_method SHELXL-2013
_audit_update_record
;
2019-02-11 deposited with the CCDC.    2019-07-29 downloaded from the CCDC.
;
_cell_angle_alpha 90
_cell_angle_beta 119.744(3)
_cell_angle_gamma 90
_cell_formula_units_Z 2
_cell_length_a 15.7098(8)
_cell_length_b 8.6227(2)
_cell_length_c 22.1783(10)
_cell_measurement_reflns_used 9023
_cell_measurement_temperature 173(2)
_cell_measurement_theta_max 27.485
_cell_measurement_theta_min 0.998
_cell_volume 2608.5(2)
_computing_cell_refinement 'Denzo (Otwinowski & Minor, 1997)'
_computing_data_collection 'Collect (Nonius B.V., 1998)'
_computing_data_reduction 'Denzo (Otwinowski & Minor, 1997)'
_computing_molecular_graphics 'Mercury (Macrae et al., 2008)'
_computing_publication_material 'SHELXL-2013 (Sheldrick, 2013) and PLATON (Spek, 2007)'
_computing_structure_refinement 'SHELXL-2013 (Sheldrick, 2013)'
_computing_structure_solution 'SHELXS-2013 (Sheldrick, 2013)'
_diffrn_ambient_temperature 173(2)
_diffrn_measured_fraction_theta_full 1.000
_diffrn_measured_fraction_theta_max 0.997
_diffrn_measurement_device_type KappaCCD
_diffrn_measurement_method 'phi and omega scans'
_diffrn_radiation_monochromator graphite
_diffrn_radiation_type MoK\a
_diffrn_radiation_wavelength 0.71073
_diffrn_reflns_av_R_equivalents 0.0836
_diffrn_reflns_av_unetI/netI 0.0902
_diffrn_reflns_Laue_measured_fraction_full 1.000
_diffrn_reflns_Laue_measured_fraction_max 0.997
_diffrn_reflns_limit_h_max 14
_diffrn_reflns_limit_h_min -20
_diffrn_reflns_limit_k_max 11
_diffrn_reflns_limit_k_min -10
_diffrn_reflns_limit_l_max 28
_diffrn_reflns_limit_l_min -25
_diffrn_reflns_number 14983
_diffrn_reflns_point_group_measured_fraction_full 1.000
_diffrn_reflns_point_group_measured_fraction_max 0.997
_diffrn_reflns_theta_full 25.242
_diffrn_reflns_theta_max 27.465
_diffrn_reflns_theta_min 1.493
_diffrn_source 'sealed tube'
_exptl_absorpt_coefficient_mu 4.013
_exptl_absorpt_correction_T_max 0.69225
_exptl_absorpt_correction_T_min 0.48912
_exptl_absorpt_correction_type multi-scan
_exptl_absorpt_process_details '(MULSCAN in PLATON; Spek, 2009)'
_exptl_crystal_colour colorless
_exptl_crystal_density_diffrn 1.873
_exptl_crystal_description prism
_exptl_crystal_F_000 1432
_exptl_crystal_size_max 0.20
_exptl_crystal_size_mid 0.14
_exptl_crystal_size_min 0.10
_refine_diff_density_max 1.164
_refine_diff_density_min -3.176
_refine_diff_density_rms 0.482
_refine_ls_extinction_method none
_refine_ls_goodness_of_fit_ref 1.096
_refine_ls_hydrogen_treatment constr
_refine_ls_matrix_type full
_refine_ls_number_parameters 272
_refine_ls_number_reflns 5963
_refine_ls_number_restraints 0
_refine_ls_restrained_S_all 1.096
_refine_ls_R_factor_all 0.1020
_refine_ls_R_factor_gt 0.0555
_refine_ls_shift/su_max 0.001
_refine_ls_shift/su_mean 0.000
_refine_ls_structure_factor_coef Fsqd
_refine_ls_weighting_details 'w=1/[\s^2^(Fo^2^)+(0.0740P)^2^] where P=(Fo^2^+2Fc^2^)/3'
_refine_ls_weighting_scheme calc
_refine_ls_wR_factor_gt 0.1164
_refine_ls_wR_factor_ref 0.1559
_reflns_Friedel_coverage 0.000
_reflns_number_gt 4031
_reflns_number_total 5963
_reflns_threshold_expression 'I > 2\s(I)'
_cod_data_source_file c9dt02400j2.cif
_cod_data_source_block pbxr160406
_cod_depositor_comments 'Adding full bibliography for 7700685--7700692.cif.'
_cod_database_code 7700686
_shelx_space_group_comment
;
The symmetry employed for this shelxl refinement is uniquely defined
by the following loop, which should always be used as a source of
symmetry information in preference to the above space-group names.
They are only intended as comments.
;
_shelxl_version_number 2013-4

loop_
_space_group_symop_operation_xyz
'x, y, z'
'-x, y+1/2, -z+1/2'
'-x, -y, -z'
'x, -y-1/2, z-1/2'

loop_
_atom_site_label
_atom_site_type_symbol
_atom_site_fract_x
_atom_site_fract_y
_atom_site_fract_z
_atom_site_U_iso_or_equiv
_atom_site_adp_type
_atom_site_occupancy
_atom_site_site_symmetry_order
_atom_site_calc_flag
_atom_site_refinement_flags_posn
_atom_site_refinement_flags_adp
C1 C 0.1190(6) 0.2362(7) 0.8810(4) 0.0304(16) Uani 1 1 d . .
C2 C 0.1162(6) 0.2301(7) 0.7775(4) 0.0325(17) Uani 1 1 d . .
H2 H 0.1334 0.2065 0.7431 0.039 Uiso 1 1 calc R U
C3 C 0.0397(6) 0.3182(8) 0.7692(4) 0.0329(17) Uani 1 1 d . .
H3 H -0.0073 0.3689 0.7280 0.039 Uiso 1 1 calc R U
C4 C 0.2496(5) 0.0838(7) 0.8752(4) 0.0269(15) Uani 1 1 d . .
C5 C 0.3183(6) 0.1036(8) 0.9519(4) 0.0357(18) Uani 1 1 d . .
H5A H 0.2886 0.0585 0.9777 0.054 Uiso 1 1 calc R U
H5B H 0.3306 0.2143 0.9629 0.054 Uiso 1 1 calc R U
H5C H 0.3803 0.0509 0.9651 0.054 Uiso 1 1 calc R U
C6 C 0.3443(5) -0.1002(7) 0.8579(3) 0.0265(15) Uani 1 1 d . .
C7 C 0.3536(6) -0.2375(7) 0.8954(4) 0.0296(16) Uani 1 1 d . .
C8 C 0.4344(5) -0.3307(8) 0.9125(4) 0.0339(17) Uani 1 1 d . .
H8 H 0.4421 -0.4239 0.9375 0.041 Uiso 1 1 calc R U
C9 C 0.5046(6) -0.2927(8) 0.8942(4) 0.0378(18) Uani 1 1 d . .
H9 H 0.5587 -0.3595 0.9062 0.045 Uiso 1 1 calc R U
C10 C 0.4945(6) -0.1556(9) 0.8583(4) 0.0355(17) Uani 1 1 d . .
H10 H 0.5435 -0.1270 0.8472 0.043 Uiso 1 1 calc R U
C11 C 0.4139(5) -0.0599(8) 0.8385(3) 0.0274(15) Uani 1 1 d . .
C12 C 0.2775(6) -0.2853(8) 0.9144(3) 0.0292(16) Uani 1 1 d . .
H12 H 0.2452 -0.1885 0.9178 0.035 Uiso 1 1 calc R U
C13 C 0.2003(8) -0.3816(15) 0.8585(5) 0.087(3) Uani 1 1 d . .
H13A H 0.2309 -0.4678 0.8475 0.130 Uiso 1 1 calc R U
H13B H 0.1626 -0.3178 0.8170 0.130 Uiso 1 1 calc R U
H13C H 0.1565 -0.4227 0.8743 0.130 Uiso 1 1 calc R U
C14 C 0.3166(8) -0.3703(16) 0.9827(5) 0.087(3) Uani 1 1 d . .
H14A H 0.2617 -0.4031 0.9890 0.130 Uiso 1 1 calc R U
H14B H 0.3596 -0.3011 1.0209 0.130 Uiso 1 1 calc R U
H14C H 0.3537 -0.4616 0.9827 0.130 Uiso 1 1 calc R U
C15 C 0.4016(6) 0.0888(8) 0.7978(4) 0.0385(19) Uani 1 1 d . .
H15 H 0.3298 0.1055 0.7663 0.046 Uiso 1 1 calc R U
C16 C 0.4500(6) 0.0818(10) 0.7527(5) 0.048(2) Uani 1 1 d . .
H16A H 0.5214 0.0779 0.7825 0.072 Uiso 1 1 calc R U
H16B H 0.4320 0.1742 0.7231 0.072 Uiso 1 1 calc R U
H16C H 0.4276 -0.0112 0.7235 0.072 Uiso 1 1 calc R U
C17 C 0.4414(7) 0.2290(9) 0.8467(5) 0.057(3) Uani 1 1 d . .
H17A H 0.4042 0.2418 0.8711 0.086 Uiso 1 1 calc R U
H17B H 0.4346 0.3226 0.8196 0.086 Uiso 1 1 calc R U
H17C H 0.5107 0.2123 0.8806 0.086 Uiso 1 1 calc R U
C18 C -0.0220(6) 0.4143(8) 0.8478(5) 0.0390(19) Uani 1 1 d . .
H18A H -0.0711 0.4648 0.8042 0.047 Uiso 1 1 calc R U
H18B H 0.0166 0.4970 0.8812 0.047 Uiso 1 1 calc R U
C19 C -0.0756(6) 0.3191(8) 0.8774(4) 0.0337(17) Uani 1 1 d . .
H19A H -0.0270 0.2608 0.9187 0.040 Uiso 1 1 calc R U
H19B H -0.1112 0.3901 0.8923 0.040 Uiso 1 1 calc R U
C20 C -0.1471(6) 0.2070(8) 0.8241(4) 0.0341(18) Uani 1 1 d . .
H20A H -0.1944 0.2670 0.7830 0.041 Uiso 1 1 calc R U
H20B H -0.1105 0.1383 0.8093 0.041 Uiso 1 1 calc R U
C21 C -0.2700(6) 0.0127(10) 0.7871(4) 0.045(2) Uani 1 1 d . .
H21A H -0.3093 -0.0538 0.7997 0.067 Uiso 1 1 calc R U
H21B H -0.2315 -0.0520 0.7731 0.067 Uiso 1 1 calc R U
H21C H -0.3135 0.0803 0.7484 0.067 Uiso 1 1 calc R U
C22 C -0.2633(6) 0.2065(9) 0.8663(4) 0.044(2) Uani 1 1 d . .
H22A H -0.3016 0.2797 0.8286 0.067 Uiso 1 1 calc R U
H22B H -0.2202 0.2641 0.9088 0.067 Uiso 1 1 calc R U
H22C H -0.3078 0.1410 0.8743 0.067 Uiso 1 1 calc R U
Cu1 Cu 0.13828(8) 0.17548(11) 0.97056(5) 0.0402(3) Uani 1 1 d . .
Cu2 Cu -0.11394(7) -0.03726(9) 0.93206(5) 0.0334(2) Uani 1 1 d . .
N1 N 0.1643(4) 0.1813(6) 0.8456(3) 0.0268(13) Uani 1 1 d . .
N2 N 0.0444(5) 0.3190(6) 0.8335(3) 0.0356(15) Uani 1 1 d . .
N3 N 0.2591(4) -0.0046(6) 0.8332(3) 0.0252(12) Uani 1 1 d . .
N4 N -0.2034(4) 0.1082(6) 0.8472(3) 0.0290(13) Uani 1 1 d . .
I1 I 0.06096(4) -0.11341(5) 0.94663(2) 0.03021(15) Uani 1 1 d . .
I2 I 0.20814(4) 0.30407(5) 1.08631(3) 0.04197(18) Uani 1 1 d . .

loop_
_atom_site_aniso_label
_atom_site_aniso_U_11
_atom_site_aniso_U_22
_atom_site_aniso_U_33
_atom_site_aniso_U_23
_atom_site_aniso_U_13
_atom_site_aniso_U_12
C1 0.038(5) 0.019(3) 0.041(4) 0.001(3) 0.024(4) 0.000(3)
C2 0.045(5) 0.024(3) 0.031(4) 0.002(3) 0.022(4) -0.003(3)
C3 0.032(4) 0.033(4) 0.027(4) 0.004(3) 0.010(4) -0.002(3)
C4 0.032(4) 0.020(3) 0.030(4) 0.000(3) 0.017(3) -0.002(3)
C5 0.040(5) 0.030(4) 0.041(5) -0.010(3) 0.023(4) 0.000(3)
C6 0.027(4) 0.031(3) 0.022(4) -0.006(3) 0.013(3) 0.002(3)
C7 0.036(4) 0.025(3) 0.028(4) -0.007(3) 0.017(4) -0.004(3)
C8 0.030(4) 0.032(4) 0.035(4) -0.005(3) 0.013(4) 0.001(3)
C9 0.034(5) 0.041(4) 0.040(5) -0.007(3) 0.018(4) 0.006(3)
C10 0.036(5) 0.042(4) 0.038(4) -0.005(3) 0.026(4) -0.002(4)
C11 0.025(4) 0.034(4) 0.021(4) -0.005(3) 0.010(3) -0.002(3)
C12 0.039(5) 0.027(3) 0.027(4) -0.005(3) 0.020(4) -0.001(3)
C13 0.066(5) 0.153(8) 0.053(5) 0.005(5) 0.039(4) -0.029(5)
C14 0.066(5) 0.153(8) 0.053(5) 0.005(5) 0.039(4) -0.029(5)
C15 0.041(5) 0.040(4) 0.043(5) 0.004(3) 0.027(4) -0.005(4)
C16 0.038(5) 0.066(5) 0.049(5) 0.013(4) 0.028(4) -0.005(4)
C17 0.073(7) 0.041(5) 0.066(7) -0.002(4) 0.042(6) -0.011(5)
C18 0.042(5) 0.028(4) 0.061(5) 0.007(3) 0.036(5) 0.008(3)
C19 0.034(4) 0.028(4) 0.044(5) 0.003(3) 0.023(4) 0.005(3)
C20 0.043(5) 0.035(4) 0.032(4) 0.017(3) 0.025(4) 0.015(3)
C21 0.043(5) 0.055(5) 0.023(4) 0.003(3) 0.006(4) 0.000(4)
C22 0.031(5) 0.056(5) 0.045(5) 0.010(4) 0.018(4) 0.008(4)
Cu1 0.0458(6) 0.0450(5) 0.0405(6) 0.0114(4) 0.0295(5) 0.0106(5)
Cu2 0.0376(6) 0.0312(5) 0.0316(5) 0.0043(4) 0.0172(5) 0.0019(4)
N1 0.033(4) 0.020(3) 0.030(3) 0.000(2) 0.017(3) -0.003(2)
N2 0.038(4) 0.027(3) 0.048(4) 0.010(3) 0.026(3) 0.007(3)
N3 0.027(3) 0.020(3) 0.030(3) 0.001(2) 0.016(3) -0.003(2)
N4 0.026(3) 0.034(3) 0.028(3) 0.004(2) 0.014(3) 0.003(3)
I1 0.0345(3) 0.0294(2) 0.0306(3) -0.00115(18) 0.0191(2) 0.0019(2)
I2 0.0461(4) 0.0308(3) 0.0495(4) -0.0061(2) 0.0241(3) -0.0064(2)

loop_
_atom_type_symbol
_atom_type_description
_atom_type_scat_dispersion_real
_atom_type_scat_dispersion_imag
_atom_type_scat_source
C C 0.0033 0.0016 'International Tables Vol C Tables 4.2.6.8 and 6.1.1.4'
H H 0.0000 0.0000 'International Tables Vol C Tables 4.2.6.8 and 6.1.1.4'
Cu Cu 0.3201 1.2651 'International Tables Vol C Tables 4.2.6.8 and 6.1.1.4'
N N 0.0061 0.0033 'International Tables Vol C Tables 4.2.6.8 and 6.1.1.4'
I I -0.4742 1.8119 'International Tables Vol C Tables 4.2.6.8 and 6.1.1.4'

loop_
_geom_angle_atom_site_label_1
_geom_angle_atom_site_label_2
_geom_angle_atom_site_label_3
_geom_angle
_geom_angle_site_symmetry_1
_geom_angle_site_symmetry_3
N2 C1 N1 103.6(6) . .
N2 C1 Cu1 126.0(6) . .
N1 C1 Cu1 129.2(5) . .
C3 C2 N1 106.7(6) . .
C3 C2 H2 126.6 . .
N1 C2 H2 126.6 . .
C2 C3 N2 105.7(6) . .
C2 C3 H3 127.2 . .
N2 C3 H3 127.2 . .
N3 C4 N1 116.1(6) . .
N3 C4 C5 128.2(7) . .
N1 C4 C5 115.6(6) . .
C4 C5 H5A 109.5 . .
C4 C5 H5B 109.5 . .
H5A C5 H5B 109.5 . .
C4 C5 H5C 109.5 . .
H5A C5 H5C 109.5 . .
H5B C5 H5C 109.5 . .
C11 C6 C7 121.4(6) . .
C11 C6 N3 117.6(6) . .
C7 C6 N3 120.8(6) . .
C8 C7 C6 117.3(7) . .
C8 C7 C12 120.7(6) . .
C6 C7 C12 122.0(6) . .
C7 C8 C9 122.4(7) . .
C7 C8 H8 118.8 . .
C9 C8 H8 118.8 . .
C8 C9 C10 119.1(7) . .
C8 C9 H9 120.4 . .
C10 C9 H9 120.4 . .
C11 C10 C9 120.9(7) . .
C11 C10 H10 119.5 . .
C9 C10 H10 119.5 . .
C10 C11 C6 118.9(6) . .
C10 C11 C15 121.0(7) . .
C6 C11 C15 120.1(6) . .
C13 C12 C7 110.7(6) . .
C13 C12 C14 108.8(8) . .
C7 C12 C14 115.4(7) . .
C13 C12 H12 107.2 . .
C7 C12 H12 107.2 . .
C14 C12 H12 107.2 . .
C12 C13 H13A 109.5 . .
C12 C13 H13B 109.5 . .
H13A C13 H13B 109.5 . .
C12 C13 H13C 109.5 . .
H13A C13 H13C 109.5 . .
H13B C13 H13C 109.5 . .
C12 C14 H14A 109.5 . .
C12 C14 H14B 109.5 . .
H14A C14 H14B 109.5 . .
C12 C14 H14C 109.5 . .
H14A C14 H14C 109.5 . .
H14B C14 H14C 109.5 . .
C11 C15 C16 113.4(6) . .
C11 C15 C17 111.0(6) . .
C16 C15 C17 109.4(7) . .
C11 C15 H15 107.6 . .
C16 C15 H15 107.6 . .
C17 C15 H15 107.6 . .
C15 C16 H16A 109.5 . .
C15 C16 H16B 109.5 . .
H16A C16 H16B 109.5 . .
C15 C16 H16C 109.5 . .
H16A C16 H16C 109.5 . .
H16B C16 H16C 109.5 . .
C15 C17 H17A 109.5 . .
C15 C17 H17B 109.5 . .
H17A C17 H17B 109.5 . .
C15 C17 H17C 109.5 . .
H17A C17 H17C 109.5 . .
H17B C17 H17C 109.5 . .
N2 C18 C19 112.9(6) . .
N2 C18 H18A 109.0 . .
C19 C18 H18A 109.0 . .
N2 C18 H18B 109.0 . .
C19 C18 H18B 109.0 . .
H18A C18 H18B 107.8 . .
C20 C19 C18 111.1(6) . .
C20 C19 H19A 109.4 . .
C18 C19 H19A 109.4 . .
C20 C19 H19B 109.4 . .
C18 C19 H19B 109.4 . .
H19A C19 H19B 108.0 . .
N4 C20 C19 115.9(6) . .
N4 C20 H20A 108.3 . .
C19 C20 H20A 108.3 . .
N4 C20 H20B 108.3 . .
C19 C20 H20B 108.3 . .
H20A C20 H20B 107.4 . .
N4 C21 H21A 109.5 . .
N4 C21 H21B 109.5 . .
H21A C21 H21B 109.5 . .
N4 C21 H21C 109.5 . .
H21A C21 H21C 109.5 . .
H21B C21 H21C 109.5 . .
N4 C22 H22A 109.5 . .
N4 C22 H22B 109.5 . .
H22A C22 H22B 109.5 . .
N4 C22 H22C 109.5 . .
H22A C22 H22C 109.5 . .
H22B C22 H22C 109.5 . .
C1 Cu1 I2 134.7(2) . .
C1 Cu1 Cu2 161.4(2) . 3_557
I2 Cu1 Cu2 61.97(3) . 3_557
C1 Cu1 I1 102.8(2) . .
I2 Cu1 I1 122.43(4) . .
Cu2 Cu1 I1 60.96(3) 3_557 .
N4 Cu2 I2 107.68(16) . 3_557
N4 Cu2 Cu1 133.65(16) . 3_557
I2 Cu2 Cu1 56.06(3) 3_557 3_557
N4 Cu2 I1 116.18(16) . .
I2 Cu2 I1 105.42(3) 3_557 .
Cu1 Cu2 I1 110.13(4) 3_557 .
N4 Cu2 I1 109.84(16) . 3_557
I2 Cu2 I1 116.07(3) 3_557 3_557
Cu1 Cu2 I1 60.44(3) 3_557 3_557
I1 Cu2 I1 101.84(3) . 3_557
C2 N1 C1 111.2(6) . .
C2 N1 C4 124.0(6) . .
C1 N1 C4 124.8(6) . .
C1 N2 C3 112.7(6) . .
C1 N2 C18 124.5(7) . .
C3 N2 C18 122.5(6) . .
C4 N3 C6 119.6(6) . .
C21 N4 C22 108.3(6) . .
C21 N4 C20 106.6(6) . .
C22 N4 C20 110.0(6) . .
C21 N4 Cu2 109.5(4) . .
C22 N4 Cu2 108.7(4) . .
C20 N4 Cu2 113.5(4) . .
Cu2 I1 Cu1 97.56(3) . .
Cu2 I1 Cu2 78.16(3) . 3_557
Cu1 I1 Cu2 58.60(3) . 3_557
Cu1 I2 Cu2 61.97(3) . 3_557

loop_
_geom_bond_atom_site_label_1
_geom_bond_atom_site_label_2
_geom_bond_distance
_geom_bond_site_symmetry_2
C1 N2 1.329(9) .
C1 N1 1.378(9) .
C1 Cu1 1.928(7) .
C2 C3 1.354(10) .
C2 N1 1.377(9) .
C2 H2 0.9500 .
C3 N2 1.392(9) .
C3 H3 0.9500 .
C4 N3 1.267(8) .
C4 N1 1.436(9) .
C4 C5 1.506(10) .
C5 H5A 0.9800 .
C5 H5B 0.9800 .
C5 H5C 0.9800 .
C6 C11 1.403(10) .
C6 C7 1.413(10) .
C6 N3 1.430(8) .
C7 C8 1.388(10) .
C7 C12 1.507(10) .
C8 C9 1.388(11) .
C8 H8 0.9500 .
C9 C10 1.390(11) .
C9 H9 0.9500 .
C10 C11 1.388(10) .
C10 H10 0.9500 .
C11 C15 1.523(10) .
C12 C13 1.484(13) .
C12 C14 1.513(12) .
C12 H12 1.0000 .
C13 H13A 0.9800 .
C13 H13B 0.9800 .
C13 H13C 0.9800 .
C14 H14A 0.9800 .
C14 H14B 0.9800 .
C14 H14C 0.9800 .
C15 C16 1.529(11) .
C15 C17 1.534(11) .
C15 H15 1.0000 .
C16 H16A 0.9800 .
C16 H16B 0.9800 .
C16 H16C 0.9800 .
C17 H17A 0.9800 .
C17 H17B 0.9800 .
C17 H17C 0.9800 .
C18 N2 1.480(9) .
C18 C19 1.537(10) .
C18 H18A 0.9900 .
C18 H18B 0.9900 .
C19 C20 1.509(10) .
C19 H19A 0.9900 .
C19 H19B 0.9900 .
C20 N4 1.489(9) .
C20 H20A 0.9900 .
C20 H20B 0.9900 .
C21 N4 1.471(9) .
C21 H21A 0.9800 .
C21 H21B 0.9800 .
C21 H21C 0.9800 .
C22 N4 1.477(9) .
C22 H22A 0.9800 .
C22 H22B 0.9800 .
C22 H22C 0.9800 .
Cu1 I2 2.4958(11) .
Cu1 Cu2 2.6553(13) 3_557
Cu1 I1 2.7060(10) .
Cu2 N4 2.114(6) .
Cu2 I2 2.6552(10) 3_557
Cu2 Cu1 2.6553(13) 3_557
Cu2 I1 2.6841(11) .
Cu2 I1 2.7198(10) 3_557
I1 Cu2 2.7198(10) 3_557
I2 Cu2 2.6552(10) 3_557

loop_
_geom_torsion_atom_site_label_1
_geom_torsion_atom_site_label_2
_geom_torsion_atom_site_label_3
_geom_torsion_atom_site_label_4
_geom_torsion
N1 C2 C3 N2 -0.2(7)
C11 C6 C7 C8 0.2(10)
N3 C6 C7 C8 174.7(6)
C11 C6 C7 C12 -177.7(6)
N3 C6 C7 C12 -3.2(9)
C6 C7 C8 C9 0.3(10)
C12 C7 C8 C9 178.2(7)
C7 C8 C9 C10 0.8(11)
C8 C9 C10 C11 -2.3(11)
C9 C10 C11 C6 2.8(11)
C9 C10 C11 C15 -178.8(7)
C7 C6 C11 C10 -1.7(10)
N3 C6 C11 C10 -176.3(6)
C7 C6 C11 C15 179.8(6)
N3 C6 C11 C15 5.2(9)
C8 C7 C12 C13 -88.7(9)
C6 C7 C12 C13 89.1(9)
C8 C7 C12 C14 35.4(10)
C6 C7 C12 C14 -146.8(8)
C10 C11 C15 C16 28.4(10)
C6 C11 C15 C16 -153.1(7)
C10 C11 C15 C17 -95.2(8)
C6 C11 C15 C17 83.3(9)
N2 C18 C19 C20 -67.2(9)
C18 C19 C20 N4 180.0(6)
C3 C2 N1 C1 0.5(8)
C3 C2 N1 C4 179.6(6)
N2 C1 N1 C2 -0.6(7)
Cu1 C1 N1 C2 167.3(5)
N2 C1 N1 C4 -179.7(6)
Cu1 C1 N1 C4 -11.8(10)
N3 C4 N1 C2 -26.3(9)
C5 C4 N1 C2 151.8(6)
N3 C4 N1 C1 152.6(6)
C5 C4 N1 C1 -29.3(9)
N1 C1 N2 C3 0.5(8)
Cu1 C1 N2 C3 -167.9(5)
N1 C1 N2 C18 -174.2(6)
Cu1 C1 N2 C18 17.4(10)
C2 C3 N2 C1 -0.2(8)
C2 C3 N2 C18 174.6(6)
C19 C18 N2 C1 -59.0(10)
C19 C18 N2 C3 126.8(7)
N1 C4 N3 C6 177.1(5)
C5 C4 N3 C6 -0.7(10)
C11 C6 N3 C4 -108.2(7)
C7 C6 N3 C4 77.2(8)
C19 C20 N4 C21 178.3(6)
C19 C20 N4 C22 61.1(8)
C19 C20 N4 Cu2 -61.0(7)
